data_7202161
loop_
_publ_author_name
'Sun, Wei-Wei'
'Yue, Qi'
'Cheng, Ai-Ling'
'Gao, En-Qing'

_publ_section_title
;
 Supramolecular networks assembled from binuclear complexes with
 pyridazine-3,6-dicarboxylate
;
_journal_issue 10
_journal_name_full CrystEngComm
_journal_page_first 1384
_journal_paper_doi 10.1039/b805832f
_journal_volume 10
_journal_year 2008
_chemical_formula_sum 'C18 H6 K2 Mn2 N6 O12'
_chemical_formula_weight 686.37
_chemical_name_systematic
;
?
;
_space_group_IT_number 63
_symmetry_cell_setting orthorhombic
_symmetry_space_group_name_Hall '-C 2c 2'
_symmetry_space_group_name_H-M 'C m c m'
_atom_sites_solution_hydrogens geom
_atom_sites_solution_primary direct
_atom_sites_solution_secondary difmap
_audit_creation_method SHELXL-97
_cell_angle_alpha 90.00
_cell_angle_beta 90.00
_cell_angle_gamma 90.00
_cell_formula_units_Z 4
_cell_length_a 10.720(3)
_cell_length_b 15.228(5)
_cell_length_c 13.331(4)
_cell_measurement_reflns_used 863
_cell_measurement_temperature 293(2)
_cell_measurement_theta_max 26.954
_cell_measurement_theta_min 2.675
_cell_volume 2176.2(11)
_computing_cell_refinement 'Bruker SMART'
_computing_data_collection 'Bruker SMART'
_computing_data_reduction 'Bruker SHELXTL'
_computing_molecular_graphics 'Bruker SHELXTL'
_computing_publication_material 'Bruker SHELXTL'
_computing_structure_refinement 'Bruker SHELXTL'
_computing_structure_solution 'Bruker SHELXTL'
_diffrn_ambient_temperature 293(2)
_diffrn_measured_fraction_theta_full 1.000
_diffrn_measured_fraction_theta_max 1.000
_diffrn_measurement_device_type 'CCD area detector'
_diffrn_measurement_method 'phi and omega scans'
_diffrn_radiation_monochromator graphite
_diffrn_radiation_source 'sealed tube'
_diffrn_radiation_type MoK\a
_diffrn_radiation_wavelength 0.71073
_diffrn_reflns_av_R_equivalents 0.0547
_diffrn_reflns_av_sigmaI/netI 0.0348
_diffrn_reflns_limit_h_max 13
_diffrn_reflns_limit_h_min -6
_diffrn_reflns_limit_k_max 19
_diffrn_reflns_limit_k_min -19
_diffrn_reflns_limit_l_max 16
_diffrn_reflns_limit_l_min -17
_diffrn_reflns_number 5415
_diffrn_reflns_theta_full 27.10
_diffrn_reflns_theta_max 27.10
_diffrn_reflns_theta_min 2.32
_exptl_absorpt_coefficient_mu 1.628
_exptl_absorpt_correction_T_max 0.9230
_exptl_absorpt_correction_T_min 0.8541
_exptl_absorpt_correction_type multi-scan
_exptl_absorpt_process_details SADABS
_exptl_crystal_colour yellow
_exptl_crystal_density_diffrn 2.095
_exptl_crystal_density_method 'not measured'
_exptl_crystal_description needle
_exptl_crystal_F_000 1360
_exptl_crystal_size_max 0.10
_exptl_crystal_size_mid 0.08
_exptl_crystal_size_min 0.05
_refine_diff_density_max 0.809
_refine_diff_density_min -0.553
_refine_diff_density_rms 0.090
_refine_ls_extinction_method none
_refine_ls_goodness_of_fit_ref 0.982
_refine_ls_hydrogen_treatment constr
_refine_ls_matrix_type full
_refine_ls_number_parameters 103
_refine_ls_number_reflns 1318
_refine_ls_number_restraints 0
_refine_ls_restrained_S_all 0.982
_refine_ls_R_factor_all 0.0405
_refine_ls_R_factor_gt 0.0337
_refine_ls_shift/su_max 0.001
_refine_ls_shift/su_mean 0.000
_refine_ls_structure_factor_coef Fsqd
_refine_ls_weighting_details 'calc w=1/[\s^2^(Fo^2^)+(0.0579P)^2^+0.0000P] where P=(Fo^2^+2Fc^2^)/3'
_refine_ls_weighting_scheme calc
_refine_ls_wR_factor_gt 0.0853
_refine_ls_wR_factor_ref 0.0874
_reflns_number_gt 1079
_reflns_number_total 1318
_reflns_threshold_expression >2sigma(I)
_cod_data_source_file b805832f.txt
_cod_data_source_block 5
_cod_depositor_comments
;
The following automatic conversions were performed:
'_symmetry_cell_setting' value 'Orthorhombic' changed to 'orthorhombic'
according to '/home/saulius/struct/CIF-dictionaries/cif_core.dic'
dictionary named 'cif_core.dic' version 2.4.1 from 2010-06-29.

Automatic conversion script
Id: cif_fix_enum 1527 2010-12-29 10:47:43Z saulius 
;
_cod_original_cell_volume 2176.1(12)
_cod_original_sg_symbol_H-M 'Cmcm '
_cod_database_code 7202161

loop_
_symmetry_equiv_pos_as_xyz
'x, y, z'
'-x, -y, z+1/2'
'-x, y, -z+1/2'
'x, -y, -z'
'x+1/2, y+1/2, z'
'-x+1/2, -y+1/2, z+1/2'
'-x+1/2, y+1/2, -z+1/2'
'x+1/2, -y+1/2, -z'
'-x, -y, -z'
'x, y, -z-1/2'
'x, -y, z-1/2'
'-x, y, z'
'-x+1/2, -y+1/2, -z'
'x+1/2, y+1/2, -z-1/2'
'x+1/2, -y+1/2, z-1/2'
'-x+1/2, y+1/2, z'

loop_
_atom_site_label
_atom_site_type_symbol
_atom_site_fract_x
_atom_site_fract_y
_atom_site_fract_z
_atom_site_U_iso_or_equiv
_atom_site_adp_type
_atom_site_occupancy
_atom_site_symmetry_multiplicity
_atom_site_calc_flag
_atom_site_refinement_flags
_atom_site_disorder_assembly
_atom_site_disorder_group
Mn1 Mn 0.19128(4) 0.48046(3) 0.7500 0.02630(17) Uani 1 2 d S . .
K1 K 0.5000 0.59274(6) 1.10962(6) 0.0437(2) Uani 1 2 d S . .
O1 O 0.31031(18) 0.36882(13) 0.7500 0.0326(5) Uani 1 2 d S . .
O2 O 0.3250(2) 0.22293(15) 0.7500 0.0483(7) Uani 1 2 d S . .
O3 O 0.30728(13) 0.53518(10) 0.86366(15) 0.0381(4) Uani 1 1 d . . .
O4 O 0.32512(16) 0.64048(12) 0.97898(15) 0.0503(5) Uani 1 1 d . . .
N1 N 0.0625(2) 0.36069(14) 0.7500 0.0236(5) Uani 1 2 d S . .
N2 N 0.06232(15) 0.54821(10) 0.86450(12) 0.0258(4) Uani 1 1 d . . .
C1 C 0.1242(3) 0.28542(18) 0.7500 0.0243(6) Uani 1 2 d S . .
C2 C 0.0633(3) 0.20443(19) 0.7500 0.0309(7) Uani 1 2 d S . .
H2 H 0.1080 0.1521 0.7500 0.037 Uiso 1 2 calc SR . .
C3 C 0.2664(3) 0.2920(2) 0.7500 0.0277(6) Uani 1 2 d S . .
C4 C 0.1240(2) 0.60260(13) 0.92391(15) 0.0274(5) Uani 1 1 d . . .
C5 C 0.0635(2) 0.66442(13) 0.98378(15) 0.0344(5) Uani 1 1 d . . .
H5 H 0.1084 0.7043 1.0224 0.041 Uiso 1 1 calc R . .
C6 C 0.2649(2) 0.59280(14) 0.92249(17) 0.0331(5) Uani 1 1 d . . .

loop_
_atom_site_aniso_label
_atom_site_aniso_U_11
_atom_site_aniso_U_22
_atom_site_aniso_U_33
_atom_site_aniso_U_23
_atom_site_aniso_U_13
_atom_site_aniso_U_12
Mn1 0.0136(2) 0.0232(3) 0.0422(3) 0.000 0.000 -0.00027(16)
K1 0.0193(4) 0.0666(5) 0.0451(4) 0.0060(4) 0.000 0.000
O1 0.0162(10) 0.0264(11) 0.0553(14) 0.000 0.000 -0.0008(8)
O2 0.0218(12) 0.0301(12) 0.093(2) 0.000 0.000 0.0097(10)
O3 0.0202(8) 0.0338(9) 0.0603(11) -0.0058(7) -0.0086(7) 0.0008(6)
O4 0.0360(10) 0.0466(10) 0.0683(12) -0.0122(9) -0.0247(9) -0.0023(8)
N1 0.0145(11) 0.0231(11) 0.0333(12) 0.000 0.000 -0.0004(9)
N2 0.0182(8) 0.0247(8) 0.0345(9) 0.0006(7) -0.0004(7) -0.0005(7)
C1 0.0176(14) 0.0245(14) 0.0308(15) 0.000 0.000 0.0013(11)
C2 0.0216(15) 0.0224(13) 0.0488(18) 0.000 0.000 0.0051(12)
C3 0.0186(15) 0.0308(16) 0.0336(16) 0.000 0.000 0.0025(12)
C4 0.0249(11) 0.0248(10) 0.0324(11) 0.0032(8) -0.0043(9) -0.0025(8)
C5 0.0377(13) 0.0315(11) 0.0340(12) -0.0054(9) -0.0040(9) -0.0038(9)
C6 0.0279(12) 0.0281(11) 0.0433(13) 0.0038(9) -0.0117(10) -0.0004(9)

loop_
_atom_type_symbol
_atom_type_description
_atom_type_scat_dispersion_real
_atom_type_scat_dispersion_imag
_atom_type_scat_source
C C 0.0033 0.0016 'International Tables Vol C Tables 4.2.6.8 and 6.1.1.4'
H H 0.0000 0.0000 'International Tables Vol C Tables 4.2.6.8 and 6.1.1.4'
N N 0.0061 0.0033 'International Tables Vol C Tables 4.2.6.8 and 6.1.1.4'
Mn Mn 0.3368 0.7283 'International Tables Vol C Tables 4.2.6.8 and 6.1.1.4'
O O 0.0106 0.0060 'International Tables Vol C Tables 4.2.6.8 and 6.1.1.4'
K K 0.2009 0.2494 'International Tables Vol C Tables 4.2.6.8 and 6.1.1.4'

loop_
_geom_angle_atom_site_label_1
_geom_angle_atom_site_label_2
_geom_angle_atom_site_label_3
_geom_angle
_geom_angle_site_symmetry_1
_geom_angle_site_symmetry_3
_geom_angle_publ_flag
O1 Mn1 O3 87.85(6) . . ?
O1 Mn1 O3 87.85(6) . 10_557 ?
O3 Mn1 O3 90.70(10) . 10_557 ?
O1 Mn1 N1 74.01(9) . . ?
O3 Mn1 N1 131.63(5) . . ?
O3 Mn1 N1 131.63(5) 10_557 . ?
O1 Mn1 N2 135.93(4) . . ?
O3 Mn1 N2 72.77(7) . . ?
O3 Mn1 N2 130.29(6) 10_557 . ?
N1 Mn1 N2 89.71(6) . . ?
O1 Mn1 N2 135.93(4) . 10_557 ?
O3 Mn1 N2 130.29(6) . 10_557 ?
O3 Mn1 N2 72.77(7) 10_557 10_557 ?
N1 Mn1 N2 89.71(6) . 10_557 ?
N2 Mn1 N2 83.01(8) . 10_557 ?
O1 Mn1 K1 43.41(4) . 9_667 ?
O3 Mn1 K1 44.47(4) . 9_667 ?
O3 Mn1 K1 87.62(5) 10_557 9_667 ?
N1 Mn1 K1 106.25(5) . 9_667 ?
N2 Mn1 K1 108.32(5) . 9_667 ?
N2 Mn1 K1 160.11(4) 10_557 9_667 ?
O1 Mn1 K1 43.41(4) . 2_664 ?
O3 Mn1 K1 87.62(5) . 2_664 ?
O3 Mn1 K1 44.47(4) 10_557 2_664 ?
N1 Mn1 K1 106.25(5) . 2_664 ?
N2 Mn1 K1 160.11(4) . 2_664 ?
N2 Mn1 K1 108.32(5) 10_557 2_664 ?
K1 Mn1 K1 56.37(3) 9_667 2_664 ?
O4 K1 O4 89.62(9) . 12_655 ?
O4 K1 O1 152.18(6) . 9_667 ?
O4 K1 O1 82.52(6) 12_655 9_667 ?
O4 K1 O1 82.52(6) . 11_566 ?
O4 K1 O1 152.18(6) 12_655 11_566 ?
O1 K1 O1 92.09(7) 9_667 11_566 ?
O4 K1 O3 76.04(6) . 4_567 ?
O4 K1 O3 140.92(6) 12_655 4_567 ?
O1 K1 O3 125.33(6) 9_667 4_567 ?
O1 K1 O3 62.54(5) 11_566 4_567 ?
O4 K1 O3 140.92(6) . 9_667 ?
O4 K1 O3 76.04(6) 12_655 9_667 ?
O1 K1 O3 62.54(5) 9_667 9_667 ?
O1 K1 O3 125.33(6) 11_566 9_667 ?
O3 K1 O3 92.43(7) 4_567 9_667 ?
O4 K1 K1 130.90(5) . 10_558 ?
O4 K1 K1 130.90(5) 12_655 10_558 ?
O1 K1 K1 48.51(3) 9_667 10_558 ?
O1 K1 K1 48.51(3) 11_566 10_558 ?
O3 K1 K1 82.85(4) 4_567 10_558 ?
O3 K1 K1 82.85(4) 9_667 10_558 ?
O4 K1 Mn1 167.11(5) . 9_667 ?
O4 K1 Mn1 78.32(5) 12_655 9_667 ?
O1 K1 Mn1 31.14(4) 9_667 9_667 ?
O1 K1 Mn1 110.29(4) 11_566 9_667 ?
O3 K1 Mn1 110.65(5) 4_567 9_667 ?
O3 K1 Mn1 31.42(3) 9_667 9_667 ?
K1 K1 Mn1 61.814(14) 10_558 9_667 ?
O4 K1 Mn1 78.31(5) . 11_566 ?
O4 K1 Mn1 167.11(5) 12_655 11_566 ?
O1 K1 Mn1 110.29(4) 9_667 11_566 ?
O1 K1 Mn1 31.14(4) 11_566 11_566 ?
O3 K1 Mn1 31.42(3) 4_567 11_566 ?
O3 K1 Mn1 110.65(5) 9_667 11_566 ?
K1 K1 Mn1 61.814(14) 10_558 11_566 ?
Mn1 K1 Mn1 113.30(3) 9_667 11_566 ?
O4 K1 K1 73.69(5) . 9_667 ?
O4 K1 K1 73.69(5) 12_655 9_667 ?
O1 K1 K1 128.34(4) 9_667 9_667 ?
O1 K1 K1 128.34(4) 11_566 9_667 ?
O3 K1 K1 67.45(4) 4_567 9_667 ?
O3 K1 K1 67.45(4) 9_667 9_667 ?
K1 K1 K1 135.98(3) 10_558 9_667 ?
Mn1 K1 K1 98.29(2) 9_667 9_667 ?
Mn1 K1 K1 98.29(2) 11_566 9_667 ?
C3 O1 Mn1 121.19(19) . . ?
C3 O1 K1 117.45(12) . 9_667 ?
Mn1 O1 K1 105.45(7) . 9_667 ?
C3 O1 K1 117.45(12) . 2_664 ?
Mn1 O1 K1 105.45(7) . 2_664 ?
K1 O1 K1 82.98(6) 9_667 2_664 ?
C6 O3 Mn1 120.30(14) . . ?
C6 O3 K1 130.98(15) . 9_667 ?
Mn1 O3 K1 104.11(6) . 9_667 ?
C6 O4 K1 127.56(15) . . ?
C1 N1 N1 119.97(16) . 3_556 ?
C1 N1 Mn1 112.91(18) . . ?
N1 N1 Mn1 127.12(6) 3_556 . ?
C4 N2 N2 119.96(12) . 12 ?
C4 N2 Mn1 112.18(14) . . ?
N2 N2 Mn1 126.88(4) 12 . ?
N1 C1 C2 122.1(3) . . ?
N1 C1 C3 116.2(2) . . ?
C2 C1 C3 121.6(2) . . ?
C2 C2 C1 117.89(16) 3_556 . ?
C2 C2 H2 121.1 3_556 . ?
C1 C2 H2 121.1 . . ?
O2 C3 O1 127.2(3) . . ?
O2 C3 C1 117.1(3) . . ?
O1 C3 C1 115.7(2) . . ?
N2 C4 C5 122.3(2) . . ?
N2 C4 C6 115.34(18) . . ?
C5 C4 C6 122.40(19) . . ?
C5 C5 C4 117.69(13) 12 . ?
C5 C5 H5 121.2 12 . ?
C4 C5 H5 121.2 . . ?
O4 C6 O3 127.1(2) . . ?
O4 C6 C4 117.2(2) . . ?
O3 C6 C4 115.73(19) . . ?

loop_
_geom_bond_atom_site_label_1
_geom_bond_atom_site_label_2
_geom_bond_distance
_geom_bond_site_symmetry_2
_geom_bond_publ_flag
Mn1 O1 2.126(2) . ?
Mn1 O3 2.1298(17) . ?
Mn1 O3 2.1298(17) 10_557 ?
Mn1 N1 2.287(2) . ?
Mn1 N2 2.3032(17) . ?
Mn1 N2 2.3032(17) 10_557 ?
Mn1 K1 3.9619(11) 9_667 ?
Mn1 K1 3.9619(11) 2_664 ?
K1 O4 2.6601(19) . ?
K1 O4 2.6601(19) 12_655 ?
K1 O1 2.8248(17) 9_667 ?
K1 O1 2.8248(17) 11_566 ?
K1 O3 2.8618(17) 4_567 ?
K1 O3 2.8618(17) 9_667 ?
K1 K1 3.7426(19) 10_558 ?
K1 Mn1 3.9619(11) 9_667 ?
K1 Mn1 3.9619(11) 11_566 ?
K1 K1 4.0644(19) 9_667 ?
O1 C3 1.262(4) . ?
O1 K1 2.8248(17) 9_667 ?
O1 K1 2.8248(17) 2_664 ?
O2 C3 1.225(4) . ?
O3 C6 1.261(3) . ?
O3 K1 2.8618(17) 9_667 ?
O4 C6 1.229(3) . ?
N1 C1 1.323(4) . ?
N1 N1 1.340(5) 3_556 ?
N2 C4 1.323(3) . ?
N2 N2 1.336(3) 12 ?
C1 C2 1.395(4) . ?
C1 C3 1.528(4) . ?
C2 C2 1.356(6) 3_556 ?
C2 H2 0.9300 . ?
C4 C5 1.394(3) . ?
C4 C6 1.519(3) . ?
C5 C5 1.362(5) 12 ?
C5 H5 0.9300 . ?
